data_7222598
loop_
_publ_author_name
'Mishra, R.'
'Poettgen, R.'
'Mosel, B.D.'
'Hoffmann, R.D.'
'Trill, H.'
'Piotrowski, H.'
'Zumdick, M.F.'

_publ_section_title
;
 The stannides RE Rh Sn (RE= Ho-Yb) and Sc T Sn (T= Pd, Pt) - structure
 refinements and 119Sn Moessbauer spectroscopy
;
_journal_name_full
;
Zeitschrift fuer Naturforschung, Teil B. Anorganische Chemie, Organische 
Chemie (42,1987-)
;
_journal_page_first 589
_journal_page_last 597
_journal_volume 56
_journal_year 2001
_chemical_formula_sum 'Pt Sc Sn'
_chemical_name_systematic 'Sc Pt Sn'
_space_group_IT_number 190
_symmetry_space_group_name_Hall 'P -6c -2c'
_symmetry_space_group_name_H-M 'P -6 2 c'
_cell_angle_alpha 90
_cell_angle_beta 90
_cell_angle_gamma 120
_cell_formula_units_Z 6
_cell_length_a 7.3837
_cell_length_b 7.3837
_cell_length_c 7.2947
_cell_volume 344.418
_citation_journal_id_ASTM ZNBSEN
_cod_data_source_file Mishra_ZNBSEN_2001_186.cif
_cod_data_source_block Pt1Sc1Sn1
_cod_original_cell_volume 344.4182
_cod_original_formula_sum 'Pt1 Sc1 Sn1'
_cod_database_code 7222598

loop_
_symmetry_equiv_pos_as_xyz
x,y,z
-x+y,-x,-z+1/2
-y,x-y,z
x,y,-z+1/2
-x+y,-x,z
-y,x-y,-z+1/2
y,x,z+1/2
x-y,-y,-z
-x,-x+y,z+1/2
y,x,-z
x-y,-y,z+1/2
-x,-x+y,-z

loop_
_atom_site_label
_atom_site_type_symbol
_atom_site_fract_x
_atom_site_fract_y
_atom_site_fract_z
_atom_site_occupancy
_atom_site_U_iso_or_equiv
Sc1 Sc 0.4047 0.0191 0.25 1 0.0
Sn1 Sn 0.72699 0 0 1 0.0
Pt2 Pt 0 0 0.25 1 0.0
Pt1 Pt 0.3333 0.6667 0.03656 1 0.0
